data_4113526
loop_
_publ_author_name
'Mikhail N. Bochkarev'
'Georgii V. Khoroshenkov'
'Herbert Schumann'
'Sebastian Dechert'

_publ_contact_author_address
; Razuvaev Institute of Organometallic Chemistry 
  Russian Academy of Sciences 
  Tropinina 49  
  603950 Nizhny Novgorod
  Russia 
;
_publ_contact_author_email mboch@imoc.sinn.ru
_publ_contact_author_fax (8312)66-67-95
_publ_contact_author_name 'Prof. Dr. M. N. Bochkarev'
_publ_contact_author_phone (8312)66-14-97
_publ_section_title
;
 A Novel Bis(imino)amine Ligand as a Result of Acetonitrile Coupling with
 the Diiodides of Dy(II) and Tm(II)
;
_journal_name_full 'Journal of the American Chemical Society'
_journal_page_first 2894
_journal_page_last 2895
_journal_paper_doi 10.1021/ja028311s
_journal_volume 125
_journal_year 2003
_chemical_formula_moiety 'C18 H31 N9 Tm 3+, 3 I 1-, 2(C2 H3 N)'
_chemical_formula_sum 'C22 H37 I3 N11 Tm'
_chemical_formula_weight 1005.26
_chemical_name_systematic
; 
 ? 
;
_space_group_IT_number 2
_symmetry_cell_setting triclinic
_symmetry_space_group_name_Hall '-P 1'
_symmetry_space_group_name_H-M 'P -1'
_atom_sites_solution_hydrogens geom
_atom_sites_solution_primary direct
_atom_sites_solution_secondary difmap
_audit_creation_method SHELXL-97
_cell_angle_alpha 69.641(1)
_cell_angle_beta 89.732(1)
_cell_angle_gamma 73.989(1)
_cell_formula_units_Z 2
_cell_length_a 10.7188(3)
_cell_length_b 13.7619(5)
_cell_length_c 14.0021(5)
_cell_measurement_reflns_used 3647
_cell_measurement_temperature 173(2)
_cell_measurement_theta_max 30.55
_cell_measurement_theta_min 1.56
_cell_volume 1851.75(11)
_computing_cell_refinement 'SAINT (Siemens, 1995)'
_computing_data_collection 'SMART (Siemens, 1995)'
_computing_data_reduction 'SAINT (Siemens, 1995)'
_computing_molecular_graphics 'ZORTEP (Zsolnai, Pritzkow, 1994)'
_computing_publication_material 'SHELXL-97 (Sheldrick, 1997)'
_computing_structure_refinement 'SHELXL-97 (Sheldrick, 1997)'
_computing_structure_solution 'SHELXS-97 (Sheldrick, 1990)'
_diffrn_ambient_temperature 173(2)
_diffrn_measured_fraction_theta_full 0.985
_diffrn_measured_fraction_theta_max 0.985
_diffrn_measurement_device_type 'Siemens SMART CCD'
_diffrn_measurement_method \w
_diffrn_radiation_monochromator graphite
_diffrn_radiation_source 'fine-focus sealed tube'
_diffrn_radiation_type MoK\a
_diffrn_radiation_wavelength 0.71073
_diffrn_reflns_av_R_equivalents 0.0501
_diffrn_reflns_av_sigmaI/netI 0.0988
_diffrn_reflns_limit_h_max 11
_diffrn_reflns_limit_h_min -13
_diffrn_reflns_limit_k_max 16
_diffrn_reflns_limit_k_min -16
_diffrn_reflns_limit_l_max 15
_diffrn_reflns_limit_l_min -17
_diffrn_reflns_number 12405
_diffrn_reflns_theta_full 26.00
_diffrn_reflns_theta_max 26.00
_diffrn_reflns_theta_min 1.56
_diffrn_standards_decay_% none
_diffrn_standards_number 0
_exptl_absorpt_coefficient_mu 4.923
_exptl_absorpt_correction_T_max 0.694916
_exptl_absorpt_correction_T_min 0.437734
_exptl_absorpt_correction_type empirical
_exptl_absorpt_process_details 'SADABS (Sheldrick, 1996)'
_exptl_crystal_colour colorless
_exptl_crystal_density_diffrn 1.803
_exptl_crystal_description 'irregular shape'
_exptl_crystal_F_000 948
_exptl_crystal_size_max 0.30
_exptl_crystal_size_mid 0.15
_exptl_crystal_size_min 0.08
_refine_diff_density_max 1.931
_refine_diff_density_min -1.521
_refine_diff_density_rms 0.211
_refine_ls_extinction_method none
_refine_ls_goodness_of_fit_ref 1.016
_refine_ls_hydrogen_treatment mixed
_refine_ls_matrix_type full
_refine_ls_number_parameters 344
_refine_ls_number_reflns 7169
_refine_ls_number_restraints 3
_refine_ls_restrained_S_all 1.016
_refine_ls_R_factor_all 0.0832
_refine_ls_R_factor_gt 0.0499
_refine_ls_shift/su_max 0.001
_refine_ls_shift/su_mean 0.000
_refine_ls_structure_factor_coef Fsqd
_refine_ls_weighting_details 'calc w=1/[\s^2^(Fo^2^)+(0.0283P)^2^+0.0000P] where P=(Fo^2^+2Fc^2^)/3'
_refine_ls_weighting_scheme calc
_refine_ls_wR_factor_gt 0.0961
_refine_ls_wR_factor_ref 0.1061
_reflns_number_gt 5054
_reflns_number_total 7169
_reflns_threshold_expression >2sigma(I)
_cod_data_source_file ja028311ssi20021230_025705_1.cif
_cod_data_source_block Ic
_cod_database_code 4113526

loop_
_symmetry_equiv_pos_as_xyz
'x, y, z'
'-x, -y, -z'

loop_
_atom_site_label
_atom_site_type_symbol
_atom_site_fract_x
_atom_site_fract_y
_atom_site_fract_z
_atom_site_U_iso_or_equiv
_atom_site_adp_type
_atom_site_occupancy
_atom_site_symmetry_multiplicity
_atom_site_calc_flag
_atom_site_refinement_flags
_atom_site_disorder_assembly
_atom_site_disorder_group
Tm Tm 0.84081(3) 0.36908(3) 0.29679(3) 0.01939(11) Uani 1 1 d . . .
I1 I 0.71338(6) 0.70638(5) -0.08900(5) 0.03748(18) Uani 1 1 d . . .
I2 I 1.17123(6) 0.82273(5) 0.14911(5) 0.03582(17) Uani 1 1 d . . .
I3 I 0.70549(6) 0.73226(6) 0.43436(5) 0.04392(19) Uani 1 1 d . . .
N1 N 1.0793(6) 0.3489(5) 0.3079(5) 0.0220(16) Uani 1 1 d . . .
H1A H 1.1149 0.3137 0.3732 0.080 Uiso 1 1 calc R . .
H1B H 1.1195 0.3109 0.2699 0.080 Uiso 1 1 calc R . .
N2 N 0.9096(6) 0.4910(5) 0.3614(5) 0.0227(16) Uani 1 1 d . . .
H2 H 0.8637 0.5164 0.4026 0.080 Uiso 1 1 calc R . .
N3 N 0.9143(6) 0.4896(5) 0.1505(5) 0.0220(16) Uani 1 1 d . . .
H3 H 0.8710 0.5149 0.0912 0.080 Uiso 1 1 calc R . .
N4 N 0.7129(7) 0.3845(6) 0.4449(6) 0.0282(17) Uani 1 1 d . . .
N5 N 0.9464(7) 0.2161(6) 0.4518(6) 0.0312(18) Uani 1 1 d . . .
N6 N 0.6948(7) 0.2524(6) 0.3346(6) 0.0319(18) Uani 1 1 d . . .
N7 N 0.6651(7) 0.5437(6) 0.2372(6) 0.0293(18) Uani 1 1 d . . .
N8 N 0.7135(7) 0.3897(6) 0.1375(6) 0.0254(17) Uani 1 1 d . . .
N9 N 0.9443(7) 0.2300(6) 0.2297(6) 0.0288(17) Uani 1 1 d . . .
C1 C 1.0939(7) 0.4605(6) 0.2684(6) 0.0201(18) Uani 1 1 d . . .
C2 C 1.2356(8) 0.4622(8) 0.2694(7) 0.034(2) Uani 1 1 d . . .
H2A H 1.2780 0.4242 0.3378 0.080 Uiso 1 1 calc R . .
H2B H 1.2383 0.5358 0.2464 0.080 Uiso 1 1 calc R . .
H2C H 1.2796 0.4275 0.2248 0.080 Uiso 1 1 calc R . .
C3 C 1.0123(8) 0.5174(7) 0.3350(6) 0.0246(19) Uani 1 1 d . . .
C4 C 1.0566(9) 0.5986(8) 0.3632(7) 0.036(2) Uani 1 1 d . . .
H4A H 0.9890 0.6355 0.3944 0.080 Uiso 1 1 calc R . .
H4B H 1.0754 0.6503 0.3027 0.080 Uiso 1 1 calc R . .
H4C H 1.1338 0.5623 0.4106 0.080 Uiso 1 1 calc R . .
C5 C 1.0165(8) 0.5147(6) 0.1620(6) 0.0218(19) Uani 1 1 d . . .
C6 C 1.0627(9) 0.5965(7) 0.0777(7) 0.031(2) Uani 1 1 d . . .
H6A H 1.0071 0.6201 0.0155 0.080 Uiso 1 1 calc R . .
H6B H 1.1506 0.5637 0.0674 0.080 Uiso 1 1 calc R . .
H6C H 1.0599 0.6576 0.0968 0.080 Uiso 1 1 calc R . .
C7 C 0.6623(8) 0.3815(7) 0.5141(7) 0.027(2) Uani 1 1 d . . .
C8 C 0.5932(9) 0.3776(9) 0.6072(7) 0.040(3) Uani 1 1 d . . .
H8A H 0.5654 0.4488 0.6106 0.080 Uiso 1 1 calc R . .
H8B H 0.6511 0.3287 0.6670 0.080 Uiso 1 1 calc R . .
H8C H 0.5185 0.3528 0.6040 0.080 Uiso 1 1 calc R . .
C9 C 0.9998(9) 0.1461(8) 0.5253(7) 0.038(2) Uani 1 1 d . . .
C10 C 1.0667(12) 0.0601(9) 0.6162(8) 0.065(4) Uani 1 1 d . . .
H10A H 1.1305 0.0821 0.6449 0.080 Uiso 1 1 calc R . .
H10B H 1.1094 -0.0026 0.6001 0.080 Uiso 1 1 calc R . .
H10C H 1.0053 0.0430 0.6648 0.080 Uiso 1 1 calc R . .
C11 C 0.6225(9) 0.2040(8) 0.3490(7) 0.030(2) Uani 1 1 d . . .
C12 C 0.5250(10) 0.1426(8) 0.3675(8) 0.046(3) Uani 1 1 d . . .
H12A H 0.4780 0.1522 0.4237 0.080 Uiso 1 1 calc R . .
H12B H 0.5689 0.0670 0.3837 0.080 Uiso 1 1 calc R . .
H12C H 0.4651 0.1689 0.3072 0.080 Uiso 1 1 calc R . .
C13 C 0.6169(8) 0.6346(8) 0.2045(7) 0.030(2) Uani 1 1 d . . .
C14 C 0.5563(9) 0.7526(7) 0.1579(8) 0.040(2) Uani 1 1 d . . .
H14A H 0.5774 0.7783 0.0886 0.080 Uiso 1 1 calc R . .
H14B H 0.5885 0.7879 0.1963 0.080 Uiso 1 1 calc R . .
H14C H 0.4633 0.7685 0.1583 0.080 Uiso 1 1 calc R . .
C15 C 0.6638(8) 0.3853(7) 0.0701(7) 0.029(2) Uani 1 1 d . . .
C16 C 0.6020(9) 0.3779(10) -0.0184(8) 0.046(3) Uani 1 1 d . . .
H16A H 0.6564 0.3185 -0.0343 0.080 Uiso 1 1 calc R . .
H16B H 0.5903 0.4441 -0.0759 0.080 Uiso 1 1 calc R . .
H16C H 0.5187 0.3663 -0.0033 0.080 Uiso 1 1 calc R . .
C17 C 0.9881(8) 0.1816(7) 0.1795(7) 0.029(2) Uani 1 1 d . . .
C18 C 1.0400(10) 0.1225(8) 0.1131(8) 0.045(3) Uani 1 1 d . . .
H18A H 1.0650 0.0461 0.1519 0.080 Uiso 1 1 calc R . .
H18B H 1.1148 0.1429 0.0849 0.080 Uiso 1 1 calc R . .
H18C H 0.9745 0.1395 0.0585 0.080 Uiso 1 1 calc R . .
N10 N 0.2303(14) 0.0056(12) 0.4131(12) 0.110(5) Uani 1 1 d . . .
C19 C 0.2908(14) -0.0088(11) 0.3544(12) 0.065(4) Uani 1 1 d . . .
C20 C 0.3722(12) -0.0281(9) 0.2748(10) 0.069(4) Uani 1 1 d . . .
H20A H 0.3771 0.0399 0.2266 0.080 Uiso 1 1 calc R . .
H20B H 0.3347 -0.0641 0.2401 0.080 Uiso 1 1 calc R . .
H20C H 0.4583 -0.0728 0.3056 0.080 Uiso 1 1 calc R . .
N11A N 0.686(3) 0.084(3) 0.169(3) 0.184(17) Uiso 0.67(2) 1 d PD A 1
C21A C 0.762(3) 0.007(3) 0.154(3) 0.149(16) Uiso 0.67(2) 1 d PD A 1
C22A C 0.7726(17) -0.0613(13) 0.1035(13) 0.049(5) Uiso 0.67(2) 1 d PD A 1
H22A H 0.7807 -0.1328 0.1515 0.080 Uiso 0.67(2) 1 calc PR A 1
H22B H 0.8485 -0.0624 0.0667 0.080 Uiso 0.67(2) 1 calc PR A 1
H22C H 0.6963 -0.0375 0.0562 0.080 Uiso 0.67(2) 1 calc PR A 1
N11B N 0.710(3) 0.105(2) 0.169(2) 0.034(8) Uiso 0.33(2) 1 d PD A 2
C21B C 0.724(3) 0.034(2) 0.1317(19) 0.013(6) Uiso 0.33(2) 1 d PD A 2
C22B C 0.660(5) -0.007(4) 0.081(4) 0.12(2) Uiso 0.33(2) 1 d PD A 2
H22D H 0.6383 -0.0675 0.1284 0.080 Uiso 0.33(2) 1 calc PR A 2
H22E H 0.7146 -0.0294 0.0333 0.080 Uiso 0.33(2) 1 calc PR A 2
H22F H 0.5817 0.0480 0.0440 0.080 Uiso 0.33(2) 1 calc PR A 2

loop_
_atom_site_aniso_label
_atom_site_aniso_U_11
_atom_site_aniso_U_22
_atom_site_aniso_U_33
_atom_site_aniso_U_23
_atom_site_aniso_U_13
_atom_site_aniso_U_12
Tm 0.0193(2) 0.01885(19) 0.0187(2) -0.00429(15) 0.00131(14) -0.00670(14)
I1 0.0347(4) 0.0403(4) 0.0297(4) -0.0068(3) 0.0048(3) -0.0065(3)
I2 0.0378(4) 0.0227(3) 0.0445(4) -0.0103(3) -0.0036(3) -0.0073(3)
I3 0.0344(4) 0.0579(5) 0.0378(4) -0.0217(3) -0.0032(3) -0.0050(3)
N1 0.025(4) 0.016(3) 0.020(4) -0.003(3) -0.001(3) -0.003(3)
N2 0.019(4) 0.032(4) 0.015(4) -0.007(3) 0.005(3) -0.006(3)
N3 0.026(4) 0.017(4) 0.019(4) -0.001(3) 0.000(3) -0.008(3)
N4 0.027(4) 0.034(4) 0.023(4) -0.007(3) 0.003(3) -0.013(3)
N5 0.031(4) 0.032(4) 0.028(4) -0.004(4) 0.000(3) -0.014(3)
N6 0.043(5) 0.037(5) 0.024(4) -0.013(4) 0.008(3) -0.021(4)
N7 0.018(4) 0.031(4) 0.028(4) -0.005(3) 0.000(3) 0.002(3)
N8 0.020(4) 0.023(4) 0.026(4) -0.004(3) -0.003(3) -0.002(3)
N9 0.027(4) 0.024(4) 0.039(5) -0.013(4) -0.002(3) -0.010(3)
C1 0.019(4) 0.024(4) 0.023(4) -0.008(4) 0.002(3) -0.016(3)
C2 0.025(5) 0.048(6) 0.038(6) -0.017(5) 0.006(4) -0.024(4)
C3 0.020(5) 0.026(5) 0.027(5) -0.008(4) -0.002(4) -0.008(4)
C4 0.035(6) 0.051(6) 0.036(6) -0.021(5) 0.009(4) -0.027(5)
C5 0.022(5) 0.022(4) 0.025(5) -0.010(4) 0.009(4) -0.009(4)
C6 0.037(5) 0.025(5) 0.028(5) -0.004(4) 0.011(4) -0.013(4)
C7 0.018(5) 0.029(5) 0.029(5) -0.005(4) 0.000(4) -0.006(4)
C8 0.026(5) 0.066(7) 0.029(5) -0.016(5) 0.006(4) -0.016(5)
C9 0.039(6) 0.040(6) 0.029(6) -0.001(5) 0.001(4) -0.016(5)
C10 0.074(9) 0.049(7) 0.046(7) 0.011(6) -0.018(6) -0.014(6)
C11 0.036(6) 0.040(6) 0.024(5) -0.017(4) 0.003(4) -0.018(5)
C12 0.049(7) 0.042(6) 0.058(7) -0.018(5) 0.001(5) -0.030(5)
C13 0.021(5) 0.043(6) 0.031(5) -0.016(5) 0.002(4) -0.014(4)
C14 0.042(6) 0.032(5) 0.042(6) -0.014(5) 0.005(5) -0.006(4)
C15 0.017(5) 0.037(5) 0.028(5) -0.009(4) -0.001(4) -0.005(4)
C16 0.022(5) 0.088(8) 0.038(6) -0.042(6) -0.003(4) -0.009(5)
C17 0.022(5) 0.024(5) 0.040(6) -0.007(4) -0.006(4) -0.010(4)
C18 0.047(7) 0.032(6) 0.055(7) -0.017(5) 0.006(5) -0.010(5)
N10 0.082(11) 0.110(12) 0.116(14) -0.034(10) 0.001(9) -0.003(9)
C19 0.057(9) 0.052(8) 0.073(11) -0.017(7) -0.025(7) 0.001(7)
C20 0.076(9) 0.034(6) 0.086(10) -0.019(7) -0.033(8) -0.002(6)

loop_
_atom_type_symbol
_atom_type_description
_atom_type_scat_dispersion_real
_atom_type_scat_dispersion_imag
_atom_type_scat_source
C C 0.0033 0.0016 'International Tables Vol C Tables 4.2.6.8 and 6.1.1.4'
H H 0.0000 0.0000 'International Tables Vol C Tables 4.2.6.8 and 6.1.1.4'
N N 0.0061 0.0033 'International Tables Vol C Tables 4.2.6.8 and 6.1.1.4'
I I -0.4742 1.8119 'International Tables Vol C Tables 4.2.6.8 and 6.1.1.4'
Tm Tm -0.3139 5.2483 'International Tables Vol C Tables 4.2.6.8 and 6.1.1.4'

loop_
_geom_angle_atom_site_label_1
_geom_angle_atom_site_label_2
_geom_angle_atom_site_label_3
_geom_angle
N9 Tm N3 84.9(2)
N9 Tm N2 136.5(2)
N3 Tm N2 75.0(2)
N9 Tm N5 77.7(3)
N3 Tm N5 135.6(2)
N2 Tm N5 90.2(2)
N9 Tm N6 76.9(2)
N3 Tm N6 139.7(2)
N2 Tm N6 140.3(2)
N5 Tm N6 75.1(2)
N9 Tm N7 137.3(3)
N3 Tm N7 73.7(2)
N2 Tm N7 73.0(2)
N5 Tm N7 141.9(2)
N6 Tm N7 96.1(2)
N9 Tm N1 73.0(2)
N3 Tm N1 64.5(2)
N2 Tm N1 63.6(2)
N5 Tm N1 71.3(2)
N6 Tm N1 138.6(2)
N7 Tm N1 125.3(2)
N9 Tm N8 68.4(2)
N3 Tm N8 71.7(2)
N2 Tm N8 135.4(2)
N5 Tm N8 134.4(2)
N6 Tm N8 68.3(2)
N7 Tm N8 69.9(2)
N1 Tm N8 123.0(2)
N9 Tm N4 137.9(2)
N3 Tm N4 137.2(2)
N2 Tm N4 71.8(2)
N5 Tm N4 71.0(2)
N6 Tm N4 68.5(2)
N7 Tm N4 71.3(2)
N1 Tm N4 120.1(2)
N8 Tm N4 116.7(2)
C1 N1 Tm 107.0(4)
C3 N2 Tm 120.6(6)
C5 N3 Tm 119.6(5)
C7 N4 Tm 173.6(7)
C9 N5 Tm 177.2(8)
C11 N6 Tm 176.2(8)
C13 N7 Tm 159.2(7)
C15 N8 Tm 171.2(7)
C17 N9 Tm 166.1(7)
N1 C1 C2 113.5(7)
N1 C1 C5 104.7(6)
C2 C1 C5 114.6(7)
N1 C1 C3 104.2(6)
C2 C1 C3 114.0(7)
C5 C1 C3 104.7(6)
N2 C3 C4 124.7(8)
N2 C3 C1 115.8(8)
C4 C3 C1 119.5(7)
N3 C5 C6 123.2(8)
N3 C5 C1 117.3(7)
C6 C5 C1 119.4(7)
N4 C7 C8 179.6(10)
N5 C9 C10 179.4(12)
N6 C11 C12 178.7(11)
N7 C13 C14 177.6(10)
N8 C15 C16 178.5(10)
N9 C17 C18 178.0(10)
N10 C19 C20 180(2)
N11A C21A C22A 143(3)
N11B C21B C22B 143(3)

loop_
_geom_bond_atom_site_label_1
_geom_bond_atom_site_label_2
_geom_bond_distance
Tm N9 2.419(8)
Tm N3 2.431(6)
Tm N2 2.434(7)
Tm N5 2.440(7)
Tm N6 2.469(8)
Tm N7 2.478(7)
Tm N1 2.493(6)
Tm N8 2.508(8)
Tm N4 2.519(7)
N1 C1 1.493(10)
N2 C3 1.267(10)
N3 C5 1.262(10)
N4 C7 1.102(10)
N5 C9 1.152(11)
N6 C11 1.129(11)
N7 C13 1.134(11)
N8 C15 1.114(11)
N9 C17 1.143(11)
C1 C2 1.525(11)
C1 C5 1.537(11)
C1 C3 1.540(12)
C3 C4 1.494(12)
C5 C6 1.511(10)
C7 C8 1.488(12)
C9 C10 1.423(13)
C11 C12 1.485(12)
C13 C14 1.473(13)
C15 C16 1.455(13)
C17 C18 1.452(14)
N10 C19 1.084(17)
C19 C20 1.463(18)
N11A C21A 1.23(2)
C21A C22A 1.34(3)
N11B C21B 1.23(2)
C21B C22B 1.34(3)
